data_4326961
loop_
_publ_author_name
'Michael T. Mock'
'Robert G. Potter'
'Molly J. O'Hagan'
'Donald M. Camaioni'
'William G. Dougherty'
'W. Scott Kassel'
'Daniel L. DuBois'

_publ_section_title
;
 Synthesis and Hydride Transfer Reactions of Cobalt and Nickel Hydride
 Complexes to BX3 Compounds
;
_journal_name_full 'Inorganic Chemistry'
_journal_page_first 11914
_journal_page_last 11928
_journal_paper_doi 10.1021/ic200857x
_journal_volume 50
_journal_year 2011
_chemical_formula_sum 'C30 H82.5 Co2.5 P10'
_chemical_formula_weight 360.19
_chemical_name_systematic
; 
 ? 
;
_space_group_IT_number 15
_symmetry_cell_setting monoclinic
_symmetry_space_group_name_Hall '-C 2yc'
_symmetry_space_group_name_H-M 'C 1 2/c 1'
_atom_sites_solution_hydrogens geom
_atom_sites_solution_primary direct
_atom_sites_solution_secondary difmap
_audit_creation_method SHELXL-97
_cell_angle_alpha 90.00
_cell_angle_beta 95.631(2)
_cell_angle_gamma 90.00
_cell_formula_units_Z 8
_cell_length_a 41.817(2)
_cell_length_b 22.9904(11)
_cell_length_c 9.7774(5)
_cell_measurement_reflns_used 9403
_cell_measurement_temperature 100(2)
_cell_measurement_theta_max 34.42
_cell_measurement_theta_min 2.59
_cell_volume 9354.5(8)
_computing_cell_refinement 'Bruker SAINT'
_computing_data_collection 'Bruker APEX2'
_computing_data_reduction 'Bruker SAINT'
_computing_molecular_graphics 'Bruker SHELXTL'
_computing_publication_material 'Bruker SHELXTL'
_computing_structure_refinement 'SHELXL-97 (Sheldrick, 2008)'
_computing_structure_solution 'SHELXS-97 (Sheldrick, 2008)'
_diffrn_ambient_temperature 100(2)
_diffrn_measured_fraction_theta_full 1.000
_diffrn_measured_fraction_theta_max 1.000
_diffrn_measurement_device_type 'Bruker APEX-II CCD'
_diffrn_measurement_method '\f and \w scans'
_diffrn_radiation_monochromator graphite
_diffrn_radiation_source 'fine-focus sealed tube'
_diffrn_radiation_type MoK\a
_diffrn_radiation_wavelength 0.71073
_diffrn_reflns_av_R_equivalents 0.0455
_diffrn_reflns_av_sigmaI/netI 0.0265
_diffrn_reflns_limit_h_max 49
_diffrn_reflns_limit_h_min -49
_diffrn_reflns_limit_k_max 27
_diffrn_reflns_limit_k_min -27
_diffrn_reflns_limit_l_max 11
_diffrn_reflns_limit_l_min -11
_diffrn_reflns_number 60022
_diffrn_reflns_theta_full 25.00
_diffrn_reflns_theta_max 34.42
_diffrn_reflns_theta_min 2.59
_exptl_absorpt_coefficient_mu 1.242
_exptl_absorpt_correction_T_max 0.8859
_exptl_absorpt_correction_T_min 0.7893
_exptl_absorpt_correction_type multi-scan
_exptl_absorpt_process_details SADABS
_exptl_crystal_colour yellow
_exptl_crystal_density_diffrn 1.279
_exptl_crystal_description block
_exptl_crystal_F_000 3840
_exptl_crystal_size_max 0.20
_exptl_crystal_size_mid 0.11
_exptl_crystal_size_min 0.10
_refine_diff_density_max 1.674
_refine_diff_density_min -2.364
_refine_diff_density_rms 0.075
_refine_ls_extinction_method none
_refine_ls_goodness_of_fit_ref 1.025
_refine_ls_hydrogen_treatment mixed
_refine_ls_matrix_type full
_refine_ls_number_parameters 531
_refine_ls_number_reflns 8233
_refine_ls_number_restraints 564
_refine_ls_restrained_S_all 1.013
_refine_ls_R_factor_all 0.0726
_refine_ls_R_factor_gt 0.0508
_refine_ls_shift/su_max 0.636
_refine_ls_shift/su_mean 0.010
_refine_ls_structure_factor_coef Fsqd
_refine_ls_weighting_details 'calc w=1/[\s^2^(Fo^2^)+(0.0323P)^2^+61.7984P] where P=(Fo^2^+2Fc^2^)/3'
_refine_ls_weighting_scheme calc
_refine_ls_wR_factor_gt 0.1110
_refine_ls_wR_factor_ref 0.1262
_reflns_number_gt 6226
_reflns_number_total 8233
_reflns_threshold_expression >2sigma(I)
_cod_data_source_file ic200857x_si_001_08.cif
_cod_data_source_block pnl054c_HCodmpe2
_cod_original_cell_volume 9354.6(8)
_cod_database_code 4326961

loop_
_symmetry_equiv_pos_as_xyz
'x, y, z'
'-x, y, -z+1/2'
'x+1/2, y+1/2, z'
'-x+1/2, y+1/2, -z+1/2'
'-x, -y, -z'
'x, -y, z-1/2'
'-x+1/2, -y+1/2, -z'
'x+1/2, -y+1/2, z-1/2'

loop_
_atom_site_label
_atom_site_type_symbol
_atom_site_fract_x
_atom_site_fract_y
_atom_site_fract_z
_atom_site_U_iso_or_equiv
_atom_site_adp_type
_atom_site_occupancy
_atom_site_symmetry_multiplicity
_atom_site_calc_flag
_atom_site_refinement_flags
_atom_site_disorder_assembly
_atom_site_disorder_group
Co1 Co 0.5000 0.62517(4) 0.7500 0.0376(2) Uani 1 2 d SD . .
H1M1 H 0.486(2) 0.584(3) 0.625(6) 0.050 Uiso 0.50 1 d PD . .
P1 P 0.54117(3) 0.57870(5) 0.70781(11) 0.0365(3) Uani 0.660(17) 1 d PD A 1
C1 C 0.5419(4) 0.5036(3) 0.6495(13) 0.050(3) Uani 0.660(17) 1 d PD A 1
H1A H 0.5633 0.4945 0.6222 0.076 Uiso 0.660(17) 1 calc PR A 1
H1B H 0.5258 0.4983 0.5706 0.076 Uiso 0.660(17) 1 calc PR A 1
H1C H 0.5371 0.4776 0.7242 0.076 Uiso 0.660(17) 1 calc PR A 1
C2 C 0.5774(3) 0.5776(8) 0.8336(12) 0.053(4) Uani 0.660(17) 1 d PD A 1
H2A H 0.5951 0.5588 0.7921 0.079 Uiso 0.660(17) 1 calc PR A 1
H2B H 0.5727 0.5559 0.9155 0.079 Uiso 0.660(17) 1 calc PR A 1
H2C H 0.5835 0.6176 0.8595 0.079 Uiso 0.660(17) 1 calc PR A 1
C3 C 0.55833(18) 0.6181(5) 0.5645(9) 0.055(3) Uani 0.660(17) 1 d PD A 1
H3A H 0.5712 0.6518 0.6011 0.065 Uiso 0.660(17) 1 calc PR A 1
H3B H 0.5725 0.5919 0.5175 0.065 Uiso 0.660(17) 1 calc PR A 1
C4 C 0.5307(2) 0.6385(5) 0.4648(9) 0.059(4) Uani 0.660(17) 1 d PD A 1
H4A H 0.5214 0.6052 0.4102 0.070 Uiso 0.660(17) 1 calc PR A 1
H4B H 0.5384 0.6676 0.4008 0.070 Uiso 0.660(17) 1 calc PR A 1
P2 P 0.50009(3) 0.67109(5) 0.56446(11) 0.0425(3) Uani 0.660(17) 1 d PD A 1
C5 C 0.5093(4) 0.7487(4) 0.555(2) 0.059(4) Uani 0.660(17) 1 d PD A 1
H5A H 0.5114 0.7593 0.4588 0.089 Uiso 0.660(17) 1 calc PR A 1
H5B H 0.5294 0.7570 0.6109 0.089 Uiso 0.660(17) 1 calc PR A 1
H5C H 0.4918 0.7713 0.5886 0.089 Uiso 0.660(17) 1 calc PR A 1
C6 C 0.4644(3) 0.6685(10) 0.4364(14) 0.065(4) Uani 0.660(17) 1 d PD A 1
H6A H 0.4693 0.6884 0.3522 0.097 Uiso 0.660(17) 1 calc PR A 1
H6B H 0.4463 0.6879 0.4739 0.097 Uiso 0.660(17) 1 calc PR A 1
H6C H 0.4588 0.6279 0.4153 0.097 Uiso 0.660(17) 1 calc PR A 1
P1' P 0.54117(3) 0.57870(5) 0.70781(11) 0.0365(3) Uani 0.340(17) 1 d PD A 2
C1' C 0.5368(8) 0.4985(5) 0.700(2) 0.064(8) Uani 0.340(17) 1 d PD A 2
H1'A H 0.5556 0.4815 0.6623 0.096 Uiso 0.340(17) 1 calc PR A 2
H1'B H 0.5174 0.4884 0.6403 0.096 Uiso 0.340(17) 1 calc PR A 2
H1'C H 0.5352 0.4832 0.7923 0.096 Uiso 0.340(17) 1 calc PR A 2
C2' C 0.5813(4) 0.5827(13) 0.799(2) 0.033(5) Uani 0.340(17) 1 d PD A 2
H2'A H 0.5970 0.5664 0.7412 0.050 Uiso 0.340(17) 1 calc PR A 2
H2'B H 0.5819 0.5605 0.8847 0.050 Uiso 0.340(17) 1 calc PR A 2
H2'C H 0.5868 0.6234 0.8200 0.050 Uiso 0.340(17) 1 calc PR A 2
C3' C 0.5489(4) 0.5939(6) 0.5288(11) 0.049(5) Uani 0.340(17) 1 d PD A 2
H3'A H 0.5720 0.5881 0.5179 0.059 Uiso 0.340(17) 1 calc PR A 2
H3'B H 0.5363 0.5671 0.4655 0.059 Uiso 0.340(17) 1 calc PR A 2
C4' C 0.5395(4) 0.6560(6) 0.4951(19) 0.062(8) Uani 0.340(17) 1 d PD A 2
H4'A H 0.5375 0.6619 0.3944 0.074 Uiso 0.340(17) 1 calc PR A 2
H4'B H 0.5562 0.6829 0.5371 0.074 Uiso 0.340(17) 1 calc PR A 2
P2' P 0.50009(3) 0.67109(5) 0.56446(11) 0.0425(3) Uani 0.340(17) 1 d PD A 2
C5' C 0.5021(7) 0.7514(5) 0.573(4) 0.040(6) Uani 0.340(17) 1 d PD A 2
H5'A H 0.5049 0.7669 0.4812 0.060 Uiso 0.340(17) 1 calc PR A 2
H5'B H 0.5204 0.7631 0.6374 0.060 Uiso 0.340(17) 1 calc PR A 2
H5'C H 0.4822 0.7666 0.6036 0.060 Uiso 0.340(17) 1 calc PR A 2
C6' C 0.4727(5) 0.6633(16) 0.408(2) 0.051(7) Uani 0.340(17) 1 d PD A 2
H6'A H 0.4788 0.6908 0.3383 0.077 Uiso 0.340(17) 1 calc PR A 2
H6'B H 0.4507 0.6712 0.4283 0.077 Uiso 0.340(17) 1 calc PR A 2
H6'C H 0.4740 0.6235 0.3725 0.077 Uiso 0.340(17) 1 calc PR A 2
Co2 Co 0.302236(12) 0.61781(3) 0.16033(5) 0.03298(15) Uani 1 1 d D . .
H2M1 H 0.3173(10) 0.5670(16) 0.072(4) 0.050 Uiso 1 1 d D . .
P3 P 0.29238(2) 0.67210(5) 0.32775(10) 0.0304(2) Uani 0.595(16) 1 d PD B 1
C7 C 0.2535(2) 0.6702(10) 0.4017(18) 0.035(4) Uani 0.595(16) 1 d PD B 1
H7A H 0.2554 0.6912 0.4894 0.052 Uiso 0.595(16) 1 calc PR B 1
H7B H 0.2475 0.6297 0.4172 0.052 Uiso 0.595(16) 1 calc PR B 1
H7C H 0.2370 0.6886 0.3380 0.052 Uiso 0.595(16) 1 calc PR B 1
C8 C 0.2997(4) 0.7510(4) 0.336(2) 0.051(4) Uani 0.595(16) 1 d PD B 1
H8A H 0.2951 0.7656 0.4263 0.076 Uiso 0.595(16) 1 calc PR B 1
H8B H 0.2856 0.7704 0.2642 0.076 Uiso 0.595(16) 1 calc PR B 1
H8C H 0.3222 0.7588 0.3224 0.076 Uiso 0.595(16) 1 calc PR B 1
C9 C 0.31904(19) 0.6476(5) 0.4817(8) 0.038(3) Uani 0.595(16) 1 d PD B 1
H9A H 0.3217 0.6791 0.5509 0.045 Uiso 0.595(16) 1 calc PR B 1
H9B H 0.3096 0.6133 0.5241 0.045 Uiso 0.595(16) 1 calc PR B 1
C10 C 0.35156(17) 0.6319(4) 0.4320(8) 0.040(2) Uani 0.595(16) 1 d PD B 1
H10A H 0.3651 0.6107 0.5044 0.048 Uiso 0.595(16) 1 calc PR B 1
H10B H 0.3631 0.6675 0.4076 0.048 Uiso 0.595(16) 1 calc PR B 1
P4 P 0.34241(3) 0.58541(5) 0.27926(13) 0.0408(3) Uani 0.595(16) 1 d PD B 1
C11 C 0.3470(4) 0.5119(4) 0.3505(14) 0.039(3) Uani 0.595(16) 1 d PD B 1
H11A H 0.3677 0.5087 0.4065 0.058 Uiso 0.595(16) 1 calc PR B 1
H11B H 0.3462 0.4835 0.2753 0.058 Uiso 0.595(16) 1 calc PR B 1
H11C H 0.3295 0.5039 0.4078 0.058 Uiso 0.595(16) 1 calc PR B 1
C12 C 0.3812(2) 0.5902(6) 0.2019(12) 0.040(3) Uani 0.595(16) 1 d PD B 1
H12A H 0.3990 0.5839 0.2733 0.059 Uiso 0.595(16) 1 calc PR B 1
H12B H 0.3833 0.6288 0.1611 0.059 Uiso 0.595(16) 1 calc PR B 1
H12C H 0.3819 0.5604 0.1305 0.059 Uiso 0.595(16) 1 calc PR B 1
P3' P 0.29238(2) 0.67210(5) 0.32775(10) 0.0304(2) Uani 0.405(16) 1 d PD B 2
C7' C 0.2580(3) 0.6639(12) 0.428(3) 0.028(4) Uani 0.405(16) 1 d PD B 2
H7'A H 0.2613 0.6877 0.5109 0.042 Uiso 0.405(16) 1 calc PR B 2
H7'B H 0.2559 0.6230 0.4533 0.042 Uiso 0.405(16) 1 calc PR B 2
H7'C H 0.2384 0.6765 0.3723 0.042 Uiso 0.405(16) 1 calc PR B 2
C8' C 0.2906(5) 0.7519(5) 0.300(2) 0.040(5) Uani 0.405(16) 1 d PD B 2
H8'A H 0.2894 0.7715 0.3888 0.059 Uiso 0.405(16) 1 calc PR B 2
H8'B H 0.2716 0.7616 0.2381 0.059 Uiso 0.405(16) 1 calc PR B 2
H8'C H 0.3099 0.7648 0.2600 0.059 Uiso 0.405(16) 1 calc PR B 2
C9' C 0.3263(3) 0.6680(6) 0.4627(13) 0.049(5) Uani 0.405(16) 1 d PD B 2
H9'A H 0.3428 0.6972 0.4448 0.059 Uiso 0.405(16) 1 calc PR B 2
H9'B H 0.3188 0.6765 0.5534 0.059 Uiso 0.405(16) 1 calc PR B 2
C10' C 0.3406(4) 0.6081(6) 0.4632(11) 0.065(6) Uani 0.405(16) 1 d PD B 2
H10C H 0.3271 0.5806 0.5102 0.078 Uiso 0.405(16) 1 calc PR B 2
H10D H 0.3624 0.6083 0.5126 0.078 Uiso 0.405(16) 1 calc PR B 2
P4' P 0.34241(3) 0.58541(5) 0.27926(13) 0.0408(3) Uani 0.405(16) 1 d PD B 2
C11' C 0.3430(7) 0.5052(4) 0.304(2) 0.058(7) Uani 0.405(16) 1 d PD B 2
H11D H 0.3631 0.4938 0.3570 0.087 Uiso 0.405(16) 1 calc PR B 2
H11E H 0.3413 0.4859 0.2143 0.087 Uiso 0.405(16) 1 calc PR B 2
H11F H 0.3248 0.4937 0.3541 0.087 Uiso 0.405(16) 1 calc PR B 2
C12' C 0.3841(3) 0.5976(10) 0.256(2) 0.056(6) Uani 0.405(16) 1 d PD B 2
H12D H 0.3976 0.5789 0.3308 0.084 Uiso 0.405(16) 1 calc PR B 2
H12E H 0.3884 0.6395 0.2569 0.084 Uiso 0.405(16) 1 calc PR B 2
H12F H 0.3888 0.5812 0.1679 0.084 Uiso 0.405(16) 1 calc PR B 2
P5 P 0.30816(2) 0.66370(5) -0.02503(10) 0.0304(2) Uani 1 1 d D B .
C13 C 0.34581(9) 0.6606(2) -0.1080(4) 0.0380(10) Uani 1 1 d D . .
H13A H 0.3420 0.6751 -0.2024 0.057 Uiso 1 1 calc R B .
H13B H 0.3534 0.6203 -0.1092 0.057 Uiso 1 1 calc R . .
H13C H 0.3621 0.6848 -0.0565 0.057 Uiso 1 1 calc R . .
C14 C 0.29885(11) 0.74113(18) -0.0554(5) 0.0489(12) Uani 1 1 d D . .
H14A H 0.3002 0.7503 -0.1525 0.073 Uiso 1 1 calc R B .
H14B H 0.3143 0.7650 0.0017 0.073 Uiso 1 1 calc R . .
H14C H 0.2771 0.7493 -0.0314 0.073 Uiso 1 1 calc R . .
C15 C 0.28032(10) 0.6290(2) -0.1607(4) 0.0404(10) Uani 1 1 d D . .
H15A H 0.2753 0.6565 -0.2377 0.048 Uiso 1 1 calc R B .
H15B H 0.2906 0.5941 -0.1967 0.048 Uiso 1 1 calc R . .
C16 C 0.24943(9) 0.6117(2) -0.1000(4) 0.0411(10) Uani 1 1 d D B .
H16A H 0.2373 0.5835 -0.1617 0.049 Uiso 1 1 calc R . .
H16B H 0.2358 0.6464 -0.0916 0.049 Uiso 1 1 calc R . .
P6 P 0.25937(2) 0.57823(4) 0.07230(10) 0.0287(2) Uani 1 1 d D B .
C17 C 0.25876(11) 0.50058(19) 0.0281(5) 0.0481(11) Uani 1 1 d D . .
H17A H 0.2379 0.4906 -0.0206 0.072 Uiso 1 1 calc R B .
H17B H 0.2623 0.4774 0.1124 0.072 Uiso 1 1 calc R . .
H17C H 0.2758 0.4923 -0.0310 0.072 Uiso 1 1 calc R . .
C18 C 0.21982(9) 0.5827(2) 0.1397(4) 0.0382(10) Uani 1 1 d D . .
H18A H 0.2035 0.5645 0.0744 0.057 Uiso 1 1 calc R B .
H18B H 0.2142 0.6237 0.1524 0.057 Uiso 1 1 calc R . .
H18C H 0.2207 0.5625 0.2281 0.057 Uiso 1 1 calc R . .
Co3 Co 0.399652(14) 0.87040(4) 0.44571(6) 0.0525(2) Uani 1 1 d D . .
H3M1 H 0.4314(8) 0.8296(17) 0.466(4) 0.050 Uiso 1 1 d D . .
P7 P 0.39323(2) 0.82953(4) 0.63293(10) 0.0295(2) Uani 1 1 d D . .
C19 C 0.35525(9) 0.8289(2) 0.7126(4) 0.0394(10) Uani 1 1 d D . .
H19A H 0.3588 0.8115 0.8043 0.059 Uiso 1 1 calc R . .
H19B H 0.3393 0.8059 0.6556 0.059 Uiso 1 1 calc R . .
H19C H 0.3474 0.8688 0.7202 0.059 Uiso 1 1 calc R . .
C20 C 0.40445(11) 0.75294(19) 0.6652(6) 0.0559(13) Uani 1 1 d D . .
H20A H 0.4013 0.7428 0.7603 0.084 Uiso 1 1 calc R . .
H20B H 0.4271 0.7474 0.6503 0.084 Uiso 1 1 calc R . .
H20C H 0.3910 0.7279 0.6023 0.084 Uiso 1 1 calc R . .
C21 C 0.41984(9) 0.86586(18) 0.7697(4) 0.0355(9) Uani 1 1 d D . .
H21A H 0.4087 0.8997 0.8056 0.043 Uiso 1 1 calc R . .
H21B H 0.4253 0.8385 0.8466 0.043 Uiso 1 1 calc R . .
C22 C 0.45049(9) 0.88591(19) 0.7104(4) 0.0354(9) Uani 1 1 d D . .
H22A H 0.4652 0.8525 0.7044 0.042 Uiso 1 1 calc R . .
H22B H 0.4616 0.9155 0.7715 0.042 Uiso 1 1 calc R . .
P8 P 0.44014(2) 0.91738(5) 0.53615(10) 0.0308(2) Uani 1 1 d D . .
C23 C 0.43883(14) 0.9953(2) 0.5764(6) 0.0599(14) Uani 1 1 d D . .
H23A H 0.4590 1.0068 0.6290 0.090 Uiso 1 1 calc R . .
H23B H 0.4208 1.0030 0.6309 0.090 Uiso 1 1 calc R . .
H23C H 0.4360 1.0177 0.4908 0.090 Uiso 1 1 calc R . .
C24 C 0.47967(9) 0.91564(19) 0.4696(4) 0.0383(10) Uani 1 1 d D . .
H24A H 0.4957 0.9337 0.5364 0.057 Uiso 1 1 calc R . .
H24B H 0.4787 0.9371 0.3827 0.057 Uiso 1 1 calc R . .
H24C H 0.4858 0.8752 0.4542 0.057 Uiso 1 1 calc R . .
P9 P 0.40569(2) 0.83416(5) 0.25376(11) 0.0334(2) Uani 1 1 d D . .
C25 C 0.44389(10) 0.8373(2) 0.1767(4) 0.0428(11) Uani 1 1 d D . .
H25A H 0.4408 0.8224 0.0825 0.064 Uiso 1 1 calc R . .
H25B H 0.4599 0.8136 0.2310 0.064 Uiso 1 1 calc R . .
H25C H 0.4513 0.8777 0.1755 0.064 Uiso 1 1 calc R . .
C26 C 0.39568(13) 0.7578(2) 0.2124(7) 0.0713(17) Uani 1 1 d D . .
H26A H 0.3999 0.7496 0.1175 0.107 Uiso 1 1 calc R . .
H26B H 0.3729 0.7510 0.2228 0.107 Uiso 1 1 calc R . .
H26C H 0.4089 0.7322 0.2751 0.107 Uiso 1 1 calc R . .
C27 C 0.37859(9) 0.87149(19) 0.1203(4) 0.0354(9) Uani 1 1 d D . .
H27A H 0.3894 0.9062 0.0864 0.042 Uiso 1 1 calc R . .
H27B H 0.3731 0.8450 0.0417 0.042 Uiso 1 1 calc R . .
C28 C 0.34808(9) 0.88971(19) 0.1832(4) 0.0346(9) Uani 1 1 d D . .
H28A H 0.3336 0.8559 0.1872 0.041 Uiso 1 1 calc R . .
H28B H 0.3367 0.9201 0.1256 0.041 Uiso 1 1 calc R . .
P10 P 0.35920(2) 0.91818(5) 0.35868(10) 0.0318(2) Uani 1 1 d D . .
C29 C 0.36104(13) 0.99687(19) 0.3250(6) 0.0591(14) Uani 1 1 d D . .
H29A H 0.3409 1.0095 0.2738 0.089 Uiso 1 1 calc R . .
H29B H 0.3790 1.0051 0.2709 0.089 Uiso 1 1 calc R . .
H29C H 0.3641 1.0179 0.4125 0.089 Uiso 1 1 calc R . .
C30 C 0.32012(9) 0.9163(2) 0.4290(4) 0.0383(10) Uani 1 1 d D . .
H30A H 0.3039 0.9351 0.3644 0.057 Uiso 1 1 calc R . .
H30B H 0.3217 0.9370 0.5170 0.057 Uiso 1 1 calc R . .
H30C H 0.3139 0.8758 0.4431 0.057 Uiso 1 1 calc R . .

loop_
_atom_site_aniso_label
_atom_site_aniso_U_11
_atom_site_aniso_U_22
_atom_site_aniso_U_33
_atom_site_aniso_U_23
_atom_site_aniso_U_13
_atom_site_aniso_U_12
Co1 0.0345(4) 0.0499(5) 0.0304(4) 0.000 0.0138(3) 0.000
P1 0.0329(6) 0.0418(6) 0.0337(6) -0.0016(5) -0.0024(4) 0.0086(5)
C1 0.065(7) 0.042(5) 0.041(7) -0.022(4) -0.009(5) 0.019(4)
C2 0.026(5) 0.081(10) 0.050(7) 0.000(6) 0.000(5) 0.005(5)
C3 0.034(5) 0.078(7) 0.054(6) -0.008(5) 0.013(4) 0.000(4)
C4 0.095(7) 0.054(7) 0.031(5) 0.001(5) 0.025(5) 0.011(6)
P2 0.0596(7) 0.0402(7) 0.0277(6) 0.0013(5) 0.0034(5) 0.0078(5)
C5 0.064(9) 0.055(7) 0.063(9) 0.012(5) 0.028(8) 0.000(5)
C6 0.095(8) 0.073(9) 0.025(6) -0.007(6) -0.002(6) 0.015(7)
P1' 0.0329(6) 0.0418(6) 0.0337(6) -0.0016(5) -0.0024(4) 0.0086(5)
C1' 0.053(13) 0.080(15) 0.055(17) -0.032(11) -0.015(13) 0.021(10)
C2' 0.035(10) 0.033(9) 0.033(9) 0.007(8) 0.010(7) -0.004(7)
C3' 0.024(8) 0.099(15) 0.026(8) -0.010(8) 0.006(6) 0.010(8)
C4' 0.099(17) 0.040(11) 0.055(13) 0.006(10) 0.051(12) 0.020(11)
P2' 0.0596(7) 0.0402(7) 0.0277(6) 0.0013(5) 0.0034(5) 0.0078(5)
C5' 0.038(11) 0.040(11) 0.047(13) 0.008(8) 0.030(9) -0.005(7)
C6' 0.095(16) 0.042(11) 0.015(10) -0.007(8) -0.002(10) 0.006(11)
Co2 0.0292(3) 0.0476(3) 0.0216(3) -0.0034(2) -0.0005(2) -0.0040(2)
P3 0.0271(5) 0.0340(6) 0.0297(5) -0.0023(4) 0.0014(4) 0.0042(4)
C7 0.034(6) 0.044(7) 0.028(7) 0.007(5) 0.006(5) 0.010(5)
C8 0.037(8) 0.036(6) 0.080(12) -0.006(5) 0.009(6) -0.004(4)
C9 0.035(5) 0.058(6) 0.021(4) -0.001(4) 0.003(3) 0.001(5)
C10 0.044(5) 0.035(5) 0.039(5) 0.009(4) -0.013(4) 0.008(4)
P4 0.0334(6) 0.0348(6) 0.0536(7) -0.0028(5) 0.0013(5) 0.0093(5)
C11 0.036(5) 0.049(6) 0.032(7) 0.009(4) 0.008(5) 0.010(4)
C12 0.023(5) 0.035(5) 0.058(8) 0.002(5) -0.010(5) 0.004(4)
P3' 0.0271(5) 0.0340(6) 0.0297(5) -0.0023(4) 0.0014(4) 0.0042(4)
C7' 0.029(7) 0.034(10) 0.020(8) 0.004(6) -0.006(6) 0.001(7)
C8' 0.038(11) 0.046(9) 0.037(9) -0.017(6) 0.017(8) -0.015(6)
C9' 0.034(8) 0.092(13) 0.021(7) -0.017(8) -0.004(6) -0.003(8)
C10' 0.083(13) 0.032(8) 0.070(11) 0.009(7) -0.046(9) 0.007(8)
P4' 0.0334(6) 0.0348(6) 0.0536(7) -0.0028(5) 0.0013(5) 0.0093(5)
C11' 0.086(17) 0.048(9) 0.047(14) 0.008(7) 0.038(13) 0.016(9)
C12' 0.028(7) 0.049(11) 0.083(15) 0.014(11) -0.027(8) -0.014(6)
P5 0.0256(5) 0.0358(6) 0.0296(5) 0.0029(4) 0.0022(4) -0.0029(4)
C13 0.031(2) 0.053(3) 0.031(2) -0.0001(19) 0.0081(17) -0.0053(19)
C14 0.041(3) 0.041(3) 0.065(3) 0.016(2) 0.008(2) 0.002(2)
C15 0.036(2) 0.058(3) 0.026(2) 0.0079(19) -0.0021(18) -0.011(2)
C16 0.031(2) 0.059(3) 0.031(2) 0.006(2) -0.0076(18) -0.011(2)
P6 0.0251(5) 0.0336(6) 0.0271(5) 0.0011(4) 0.0016(4) -0.0027(4)
C17 0.047(3) 0.044(3) 0.055(3) -0.006(2) 0.013(2) -0.010(2)
C18 0.025(2) 0.051(3) 0.038(2) 0.003(2) 0.0020(17) -0.0032(18)
Co3 0.0297(3) 0.1069(6) 0.0196(3) 0.0081(3) -0.0047(2) -0.0063(3)
P7 0.0272(5) 0.0325(6) 0.0283(5) -0.0027(4) 0.0005(4) 0.0002(4)
C19 0.035(2) 0.050(3) 0.033(2) 0.0037(19) 0.0060(18) -0.0049(19)
C20 0.042(3) 0.038(3) 0.086(4) -0.003(3) -0.006(3) 0.000(2)
C21 0.041(2) 0.043(2) 0.022(2) 0.0012(17) -0.0021(17) -0.0057(19)
C22 0.033(2) 0.047(3) 0.024(2) 0.0017(18) -0.0082(16) -0.0059(18)
P8 0.0295(5) 0.0362(6) 0.0269(5) 0.0037(4) 0.0036(4) 0.0039(4)
C23 0.077(4) 0.041(3) 0.067(4) 0.002(2) 0.034(3) 0.007(3)
C24 0.031(2) 0.048(3) 0.035(2) 0.006(2) 0.0014(18) 0.0006(19)
P9 0.0264(5) 0.0373(6) 0.0361(6) 0.0069(5) 0.0010(4) 0.0027(4)
C25 0.034(2) 0.057(3) 0.037(2) -0.001(2) 0.0055(19) 0.008(2)
C26 0.046(3) 0.045(3) 0.119(5) 0.006(3) -0.007(3) 0.004(2)
C27 0.035(2) 0.050(3) 0.020(2) -0.0025(17) -0.0035(16) 0.0055(19)
C28 0.031(2) 0.044(2) 0.027(2) -0.0011(18) -0.0079(16) 0.0070(18)
P10 0.0294(5) 0.0383(6) 0.0284(5) -0.0059(4) 0.0057(4) -0.0047(4)
C29 0.072(3) 0.039(3) 0.072(4) -0.008(2) 0.037(3) -0.010(2)
C30 0.029(2) 0.050(3) 0.037(2) -0.005(2) 0.0071(17) -0.0011(19)

loop_
_atom_type_symbol
_atom_type_description
_atom_type_scat_dispersion_real
_atom_type_scat_dispersion_imag
_atom_type_scat_source
C C 0.0033 0.0016 'International Tables Vol C Tables 4.2.6.8 and 6.1.1.4'
H H 0.0000 0.0000 'International Tables Vol C Tables 4.2.6.8 and 6.1.1.4'
P P 0.1023 0.0942 'International Tables Vol C Tables 4.2.6.8 and 6.1.1.4'
Co Co 0.3494 0.9721 'International Tables Vol C Tables 4.2.6.8 and 6.1.1.4'

loop_
_geom_angle_atom_site_label_1
_geom_angle_atom_site_label_2
_geom_angle_atom_site_label_3
_geom_angle
_geom_angle_site_symmetry_1
_geom_angle_site_symmetry_3
P2 Co1 P2' 119.62(8) . 2_656
P2 Co1 P2 119.62(8) . 2_656
P2' Co1 P2 0.00(7) 2_656 2_656
P2 Co1 P1 90.86(5) . .
P2' Co1 P1 119.76(5) 2_656 .
P2 Co1 P1 119.76(5) 2_656 .
P2 Co1 P1 119.76(5) . 2_656
P2' Co1 P1 90.87(5) 2_656 2_656
P2 Co1 P1 90.87(5) 2_656 2_656
P1 Co1 P1 118.87(8) . 2_656
P2 Co1 P1' 119.76(5) . 2_656
P2' Co1 P1' 90.87(5) 2_656 2_656
P2 Co1 P1' 90.87(5) 2_656 2_656
P1 Co1 P1' 118.87(8) . 2_656
P1 Co1 P1' 0.00(6) 2_656 2_656
P2 Co1 H1M1 71(3) . .
P2' Co1 H1M1 157(3) 2_656 .
P2 Co1 H1M1 157(3) 2_656 .
P1 Co1 H1M1 78(3) . .
P1 Co1 H1M1 67(3) 2_656 .
P1' Co1 H1M1 67(3) 2_656 .
C1 P1 C2 99.0(5) . .
C1 P1 C3 101.8(4) . .
C2 P1 C3 98.9(4) . .
C1 P1 Co1 125.7(5) . .
C2 P1 Co1 120.5(6) . .
C3 P1 Co1 106.4(2) . .
C4 C3 P1 108.0(6) . .
C4 C3 H3A 110.1 . .
P1 C3 H3A 110.1 . .
C4 C3 H3B 110.1 . .
P1 C3 H3B 110.1 . .
H3A C3 H3B 108.4 . .
C3 C4 P2 108.1(6) . .
C3 C4 H4A 110.1 . .
P2 C4 H4A 110.1 . .
C3 C4 H4B 110.1 . .
P2 C4 H4B 110.1 . .
H4A C4 H4B 108.4 . .
C5 P2 C4 102.0(5) . .
C5 P2 C6 98.9(5) . .
C4 P2 C6 100.7(4) . .
C5 P2 Co1 123.7(7) . .
C4 P2 Co1 108.2(3) . .
C6 P2 Co1 119.9(7) . .
H1'A C1' H1'B 109.5 . .
H1'A C1' H1'C 109.5 . .
H1'B C1' H1'C 109.5 . .
H2'A C2' H2'B 109.5 . .
H2'A C2' H2'C 109.5 . .
H2'B C2' H2'C 109.5 . .
C4' C3' H3'A 110.0 . .
C4' C3' H3'B 109.9 . .
H3'A C3' H3'B 108.3 . .
C3' C4' H4'A 110.0 . .
C3' C4' H4'B 110.0 . .
H4'A C4' H4'B 108.4 . .
H5'A C5' H5'B 109.5 . .
H5'A C5' H5'C 109.5 . .
H5'B C5' H5'C 109.5 . .
H6'A C6' H6'B 109.5 . .
H6'A C6' H6'C 109.5 . .
H6'B C6' H6'C 109.5 . .
P4 Co2 P6 132.63(5) . .
P4 Co2 P3 89.24(5) . .
P6 Co2 P3 110.14(4) . .
P4 Co2 P5 119.76(5) . .
P6 Co2 P5 91.81(4) . .
P3 Co2 P5 114.23(5) . .
P4 Co2 H2M1 72.8(15) . .
P6 Co2 H2M1 80.3(15) . .
P3 Co2 H2M1 161.5(15) . .
P5 Co2 H2M1 79.6(15) . .
C8 P3 C7 98.9(6) . .
C8 P3 C9 100.2(5) . .
C7 P3 C9 99.0(5) . .
C8 P3 Co2 124.6(7) . .
C7 P3 Co2 122.1(7) . .
C9 P3 Co2 107.3(3) . .
C10 C9 P3 107.0(5) . .
C10 C9 H9A 110.3 . .
P3 C9 H9A 110.3 . .
C10 C9 H9B 110.3 . .
P3 C9 H9B 110.3 . .
H9A C9 H9B 108.6 . .
C9 C10 P4 105.8(6) . .
C9 C10 H10A 110.6 . .
P4 C10 H10A 110.6 . .
C9 C10 H10B 110.6 . .
P4 C10 H10B 110.6 . .
H10A C10 H10B 108.7 . .
C11 P4 C10 102.8(4) . .
C11 P4 C12 98.4(5) . .
C10 P4 C12 100.1(4) . .
C11 P4 Co2 126.2(5) . .
C10 P4 Co2 109.6(2) . .
C12 P4 Co2 116.1(4) . .
H7'A C7' H7'B 109.5 . .
H7'A C7' H7'C 109.5 . .
H7'B C7' H7'C 109.5 . .
H8'A C8' H8'B 109.5 . .
H8'A C8' H8'C 109.5 . .
H8'B C8' H8'C 109.5 . .
C10' C9' H9'A 109.9 . .
C10' C9' H9'B 109.9 . .
H9'A C9' H9'B 108.3 . .
C9' C10' H10C 110.1 . .
C9' C10' H10D 110.2 . .
H10C C10' H10D 108.5 . .
H11D C11' H11E 109.5 . .
H11D C11' H11F 109.5 . .
H11E C11' H11F 109.5 . .
H12D C12' H12E 109.5 . .
H12D C12' H12F 109.5 . .
H12E C12' H12F 109.5 . .
C14 P5 C13 98.2(2) . .
C14 P5 C15 101.1(2) . .
C13 P5 C15 99.89(19) . .
C14 P5 Co2 125.12(17) . .
C13 P5 Co2 122.06(14) . .
C15 P5 Co2 106.10(13) . .
P5 C13 H13A 109.5 . .
P5 C13 H13B 109.5 . .
H13A C13 H13B 109.5 . .
P5 C13 H13C 109.5 . .
H13A C13 H13C 109.5 . .
H13B C13 H13C 109.5 . .
P5 C14 H14A 109.5 . .
P5 C14 H14B 109.5 . .
H14A C14 H14B 109.5 . .
P5 C14 H14C 109.5 . .
H14A C14 H14C 109.5 . .
H14B C14 H14C 109.5 . .
C16 C15 P5 109.3(3) . .
C16 C15 H15A 109.8 . .
P5 C15 H15A 109.8 . .
C16 C15 H15B 109.8 . .
P5 C15 H15B 109.8 . .
H15A C15 H15B 108.3 . .
C15 C16 P6 109.7(3) . .
C15 C16 H16A 109.7 . .
P6 C16 H16A 109.7 . .
C15 C16 H16B 109.7 . .
P6 C16 H16B 109.7 . .
H16A C16 H16B 108.2 . .
C17 P6 C18 98.4(2) . .
C17 P6 C16 101.1(2) . .
C18 P6 C16 99.89(19) . .
C17 P6 Co2 120.36(16) . .
C18 P6 Co2 125.78(14) . .
C16 P6 Co2 107.20(13) . .
P6 C17 H17A 109.5 . .
P6 C17 H17B 109.5 . .
H17A C17 H17B 109.5 . .
P6 C17 H17C 109.5 . .
H17A C17 H17C 109.5 . .
H17B C17 H17C 109.5 . .
P6 C18 H18A 109.5 . .
P6 C18 H18B 109.5 . .
H18A C18 H18B 109.5 . .
P6 C18 H18C 109.5 . .
H18A C18 H18C 109.5 . .
H18B C18 H18C 109.5 . .
P9 Co3 P7 129.91(6) . .
P9 Co3 P10 90.46(4) . .
P7 Co3 P10 114.59(5) . .
P9 Co3 P8 114.48(5) . .
P7 Co3 P8 91.69(4) . .
P10 Co3 P8 118.31(6) . .
P9 Co3 H3M1 73.3(15) . .
P7 Co3 H3M1 78.8(15) . .
P10 Co3 H3M1 163.6(15) . .
P8 Co3 H3M1 68.5(15) . .
C19 P7 C20 97.8(2) . .
C19 P7 C21 100.42(19) . .
C20 P7 C21 100.5(2) . .
C19 P7 Co3 124.32(14) . .
C20 P7 Co3 121.71(19) . .
C21 P7 Co3 107.99(13) . .
P7 C19 H19A 109.5 . .
P7 C19 H19B 109.5 . .
H19A C19 H19B 109.5 . .
P7 C19 H19C 109.5 . .
H19A C19 H19C 109.5 . .
H19B C19 H19C 109.5 . .
P7 C20 H20A 109.5 . .
P7 C20 H20B 109.5 . .
H20A C20 H20B 109.5 . .
P7 C20 H20C 109.5 . .
H20A C20 H20C 109.5 . .
H20B C20 H20C 109.5 . .
C22 C21 P7 109.2(3) . .
C22 C21 H21A 109.8 . .
P7 C21 H21A 109.8 . .
C22 C21 H21B 109.8 . .
P7 C21 H21B 109.8 . .
H21A C21 H21B 108.3 . .
C21 C22 P8 109.6(3) . .
C21 C22 H22A 109.7 . .
P8 C22 H22A 109.7 . .
C21 C22 H22B 109.7 . .
P8 C22 H22B 109.7 . .
H22A C22 H22B 108.2 . .
C24 P8 C23 98.3(2) . .
C24 P8 C22 100.33(18) . .
C23 P8 C22 101.1(2) . .
C24 P8 Co3 123.34(15) . .
C23 P8 Co3 123.06(19) . .
C22 P8 Co3 106.69(13) . .
P8 C23 H23A 109.5 . .
P8 C23 H23B 109.5 . .
H23A C23 H23B 109.5 . .
P8 C23 H23C 109.5 . .
H23A C23 H23C 109.5 . .
H23B C23 H23C 109.5 . .
P8 C24 H24A 109.5 . .
P8 C24 H24B 109.5 . .
H24A C24 H24B 109.5 . .
P8 C24 H24C 109.5 . .
H24A C24 H24C 109.5 . .
H24B C24 H24C 109.5 . .
C25 P9 C26 97.8(2) . .
C25 P9 C27 100.94(19) . .
C26 P9 C27 100.2(2) . .
C25 P9 Co3 122.66(15) . .
C26 P9 Co3 122.2(2) . .
C27 P9 Co3 109.15(13) . .
P9 C25 H25A 109.5 . .
P9 C25 H25B 109.5 . .
H25A C25 H25B 109.5 . .
P9 C25 H25C 109.5 . .
H25A C25 H25C 109.5 . .
H25B C25 H25C 109.5 . .
P9 C26 H26A 109.5 . .
P9 C26 H26B 109.5 . .
H26A C26 H26B 109.5 . .
P9 C26 H26C 109.5 . .
H26A C26 H26C 109.5 . .
H26B C26 H26C 109.5 . .
C28 C27 P9 108.7(3) . .
C28 C27 H27A 109.9 . .
P9 C27 H27A 109.9 . .
C28 C27 H27B 109.9 . .
P9 C27 H27B 109.9 . .
H27A C27 H27B 108.3 . .
C27 C28 P10 109.0(2) . .
C27 C28 H28A 109.9 . .
P10 C28 H28A 109.9 . .
C27 C28 H28B 109.9 . .
P10 C28 H28B 109.9 . .
H28A C28 H28B 108.3 . .
C30 P10 C29 98.3(2) . .
C30 P10 C28 100.77(19) . .
C29 P10 C28 101.1(2) . .
C30 P10 Co3 122.78(15) . .
C29 P10 Co3 122.28(19) . .
C28 P10 Co3 107.81(13) . .
P10 C29 H29A 109.5 . .
P10 C29 H29B 109.5 . .
H29A C29 H29B 109.5 . .
P10 C29 H29C 109.5 . .
H29A C29 H29C 109.5 . .
H29B C29 H29C 109.5 . .
P10 C30 H30A 109.5 . .
P10 C30 H30B 109.5 . .
H30A C30 H30B 109.5 . .
P10 C30 H30C 109.5 . .
H30A C30 H30C 109.5 . .
H30B C30 H30C 109.5 . .

loop_
_geom_bond_atom_site_label_1
_geom_bond_atom_site_label_2
_geom_bond_distance
_geom_bond_site_symmetry_2
Co1 P2 2.0992(12) .
Co1 P2' 2.0992(12) 2_656
Co1 P2 2.0992(12) 2_656
Co1 P1 2.1012(12) .
Co1 P1 2.1013(12) 2_656
Co1 P1' 2.1013(12) 2_656
Co1 H1M1 1.61(3) .
P1 C1 1.820(7) .
P1 C2 1.855(7) .
P1 C3 1.870(7) .
C1 H1A 0.9800 .
C1 H1B 0.9800 .
C1 H1C 0.9800 .
C2 H2A 0.9800 .
C2 H2B 0.9800 .
C2 H2C 0.9800 .
C3 C4 1.511(10) .
C3 H3A 0.9900 .
C3 H3B 0.9900 .
C4 P2 1.843(8) .
C4 H4A 0.9900 .
C4 H4B 0.9900 .
P2 C5 1.829(9) .
P2 C6 1.853(8) .
C5 H5A 0.9800 .
C5 H5B 0.9800 .
C5 H5C 0.9800 .
C6 H6A 0.9800 .
C6 H6B 0.9800 .
C6 H6C 0.9800 .
C1' H1'A 0.9800 .
C1' H1'B 0.9800 .
C1' H1'C 0.9800 .
C2' H2'A 0.9800 .
C2' H2'B 0.9800 .
C2' H2'C 0.9800 .
C3' C4' 1.508(13) .
C3' H3'A 0.9900 .
C3' H3'B 0.9900 .
C4' H4'A 0.9900 .
C4' H4'B 0.9900 .
C5' H5'A 0.9800 .
C5' H5'B 0.9800 .
C5' H5'C 0.9800 .
C6' H6'A 0.9800 .
C6' H6'B 0.9800 .
C6' H6'C 0.9800 .
Co2 P4 2.0847(12) .
Co2 P6 2.1164(11) .
Co2 P3 2.1306(12) .
Co2 P5 2.1325(12) .
Co2 H2M1 1.62(3) .
P3 C8 1.839(9) .
P3 C7 1.844(9) .
P3 C9 1.870(8) .
C7 H7A 0.9800 .
C7 H7B 0.9800 .
C7 H7C 0.9800 .
C8 H8A 0.9800 .
C8 H8B 0.9800 .
C8 H8C 0.9800 .
C9 C10 1.532(9) .
C9 H9A 0.9900 .
C9 H9B 0.9900 .
C10 P4 1.846(7) .
C10 H10A 0.9900 .
C10 H10B 0.9900 .
P4 C11 1.832(9) .
P4 C12 1.861(8) .
C11 H11A 0.9800 .
C11 H11B 0.9800 .
C11 H11C 0.9800 .
C12 H12A 0.9800 .
C12 H12B 0.9800 .
C12 H12C 0.9800 .
C7' H7'A 0.9800 .
C7' H7'B 0.9800 .
C7' H7'C 0.9800 .
C8' H8'A 0.9800 .
C8' H8'B 0.9800 .
C8' H8'C 0.9800 .
C9' C10' 1.500(12) .
C9' H9'A 0.9900 .
C9' H9'B 0.9900 .
C10' H10C 0.9900 .
C10' H10D 0.9900 .
C11' H11D 0.9800 .
C11' H11E 0.9800 .
C11' H11F 0.9800 .
C12' H12D 0.9800 .
C12' H12E 0.9800 .
C12' H12F 0.9800 .
P5 C14 1.840(4) .
P5 C13 1.842(4) .
P5 C15 1.857(4) .
C13 H13A 0.9800 .
C13 H13B 0.9800 .
C13 H13C 0.9800 .
C14 H14A 0.9800 .
C14 H14B 0.9800 .
C14 H14C 0.9800 .
C15 C16 1.526(5) .
C15 H15A 0.9900 .
C15 H15B 0.9900 .
C16 P6 1.861(4) .
C16 H16A 0.9900 .
C16 H16B 0.9900 .
P6 C17 1.836(4) .
P6 C18 1.842(4) .
C17 H17A 0.9800 .
C17 H17B 0.9800 .
C17 H17C 0.9800 .
C18 H18A 0.9800 .
C18 H18B 0.9800 .
C18 H18C 0.9800 .
Co3 P9 2.0913(13) .
Co3 P7 2.0981(12) .
Co3 P10 2.1237(13) .
Co3 P8 2.1263(12) .
Co3 H3M1 1.62(3) .
P7 C19 1.836(4) .
P7 C20 1.842(4) .
P7 C21 1.853(4) .
C19 H19A 0.9800 .
C19 H19B 0.9800 .
C19 H19C 0.9800 .
C20 H20A 0.9800 .
C20 H20B 0.9800 .
C20 H20C 0.9800 .
C21 C22 1.529(5) .
C21 H21A 0.9900 .
C21 H21B 0.9900 .
C22 P8 1.862(4) .
C22 H22A 0.9900 .
C22 H22B 0.9900 .
P8 C24 1.836(4) .
P8 C23 1.836(5) .
C23 H23A 0.9800 .
C23 H23B 0.9800 .
C23 H23C 0.9800 .
C24 H24A 0.9800 .
C24 H24B 0.9800 .
C24 H24C 0.9800 .
P9 C25 1.833(4) .
P9 C26 1.840(5) .
P9 C27 1.853(4) .
C25 H25A 0.9800 .
C25 H25B 0.9800 .
C25 H25C 0.9800 .
C26 H26A 0.9800 .
C26 H26B 0.9800 .
C26 H26C 0.9800 .
C27 C28 1.528(5) .
C27 H27A 0.9900 .
C27 H27B 0.9900 .
C28 P10 1.853(4) .
C28 H28A 0.9900 .
C28 H28B 0.9900 .
P10 C30 1.834(4) .
P10 C29 1.842(5) .
C29 H29A 0.9800 .
C29 H29B 0.9800 .
C29 H29C 0.9800 .
C30 H30A 0.9800 .
C30 H30B 0.9800 .
C30 H30C 0.9800 .
